data_4067456
loop_
_publ_author_name
'Vieille-Petit, Ludovic'
'Clavier, Herv\'e'
'Linden, Anthony'
'Blumentritt, Sascha'
'Nolan, Steven P.'
'Dorta, Reto'

_publ_section_title
;
 Ruthenium Olefin Metathesis Catalysts with N-Heterocyclic Carbene Ligands
 BearingN-Naphthyl Side Chains
;
_journal_issue 4
_journal_name_full Organometallics
_journal_page_first 775
_journal_paper_doi 10.1021/om9009697
_journal_volume 29
_journal_year 2010
_chemical_formula_moiety 'C45 H50 Cl2 N2 O Ru, C6 H14'
_chemical_formula_sum 'C51 H64 Cl2 N2 O Ru'
_chemical_formula_weight 892.99
_chemical_name_systematic
;
  ?
;
_space_group_IT_number 14
_symmetry_cell_setting monoclinic
_symmetry_Int_Tables_number 14
_symmetry_space_group_name_Hall '-P 2yn'
_symmetry_space_group_name_H-M 'P 1 21/n 1'
_atom_sites_solution_hydrogens geom
_atom_sites_solution_primary direct
_atom_sites_solution_secondary difmap
_audit_creation_date 09-03-11
_audit_creation_method SHELXL-97
_cell_angle_alpha 90.00
_cell_angle_beta 109.1071(5)
_cell_angle_gamma 90.00
_cell_formula_units_Z 4
_cell_length_a 17.7519(1)
_cell_length_b 11.1589(1)
_cell_length_c 24.0414(2)
_cell_measurement_reflns_used 88401
_cell_measurement_temperature 160(1)
_cell_measurement_theta_max 30.0
_cell_measurement_theta_min 2.0
_cell_volume 4500.03(6)
_computing_cell_refinement 'DENZO-SMN (Otwinowski & Minor, 1997)'
_computing_data_collection 'COLLECT (Nonius, 2000)'
_computing_data_reduction 'DENZO-SMN and SCALEPACK (Otwinowski & Minor, 1997)'
_computing_molecular_graphics 'ORTEPII (Johnson, 1976)'
_computing_publication_material 'SHELXL97 and PLATON (Spek, 2006)'
_computing_structure_refinement 'SHELXL97 (Sheldrick, 1997)'
_computing_structure_solution 'SIR92 (Altomare et al., 1994)'
_diffrn_ambient_temperature 160(1)
_diffrn_detector '65 mm CCD camera on \k goniostat'
_diffrn_detector_area_resol_mean 9
_diffrn_measured_fraction_theta_full 0.998
_diffrn_measured_fraction_theta_max 0.998
_diffrn_measurement_device_type 'Nonius KappaCCD area-detector diffractometer'
_diffrn_measurement_method '\w scans with \k offsets'
_diffrn_radiation_monochromator 'horizontally mounted graphite crystal'
_diffrn_radiation_source 'Nonius FR590 sealed tube generator'
_diffrn_radiation_type 'Mo K\a'
_diffrn_radiation_wavelength 0.71073
_diffrn_reflns_av_R_equivalents 0.0636
_diffrn_reflns_av_sigmaI/netI 0.0380
_diffrn_reflns_limit_h_max 24
_diffrn_reflns_limit_h_min -24
_diffrn_reflns_limit_k_max 15
_diffrn_reflns_limit_k_min -15
_diffrn_reflns_limit_l_max 33
_diffrn_reflns_limit_l_min -33
_diffrn_reflns_number 133991
_diffrn_reflns_theta_full 30.02
_diffrn_reflns_theta_max 30.02
_diffrn_reflns_theta_min 2.03
_diffrn_standards_decay_% 0
_diffrn_standards_number 0
_exptl_absorpt_coefficient_mu 0.506
_exptl_absorpt_correction_T_max 0.907
_exptl_absorpt_correction_T_min 0.841
_exptl_absorpt_correction_type multi-scan
_exptl_absorpt_process_details '(Blessing, 1995)'
_exptl_crystal_colour red
_exptl_crystal_density_diffrn 1.318
_exptl_crystal_density_method 'not measured'
_exptl_crystal_description prism
_exptl_crystal_F_000 1880
_exptl_crystal_size_max 0.25
_exptl_crystal_size_mid 0.25
_exptl_crystal_size_min 0.20
_refine_diff_density_max 0.516
_refine_diff_density_min -0.776
_refine_diff_density_rms 0.088
_refine_ls_extinction_method none
_refine_ls_goodness_of_fit_ref 1.056
_refine_ls_hydrogen_treatment constr
_refine_ls_matrix_type full
_refine_ls_number_parameters 462
_refine_ls_number_reflns 13139
_refine_ls_number_restraints 0
_refine_ls_restrained_S_all 1.056
_refine_ls_R_factor_all 0.0568
_refine_ls_R_factor_gt 0.0390
_refine_ls_shift/su_max 0.001
_refine_ls_shift/su_mean 0.000
_refine_ls_structure_factor_coef Fsqd
_refine_ls_weighting_details 'w=1/[\s^2^(Fo^2^)+(0.0535P)^2^+1.0383P] where P=(Fo^2^+2Fc^2^)/3'
_refine_ls_weighting_scheme calc
_refine_ls_wR_factor_gt 0.0930
_refine_ls_wR_factor_ref 0.0993
_reflns_number_gt 10448
_reflns_number_total 13142
_reflns_threshold_expression 'I > 2\s(I)'
_cod_data_source_file om9009697_si_001.cif
_cod_data_source_block DT0903
_cod_database_code 4067456

loop_
_symmetry_equiv_pos_as_xyz
'x, y, z'
'-x+1/2, y+1/2, -z+1/2'
'-x, -y, -z'
'x-1/2, -y-1/2, z-1/2'

loop_
_atom_site_label
_atom_site_type_symbol
_atom_site_fract_x
_atom_site_fract_y
_atom_site_fract_z
_atom_site_U_iso_or_equiv
_atom_site_adp_type
_atom_site_occupancy
_atom_site_symmetry_multiplicity
_atom_site_calc_flag
_atom_site_refinement_flags
Ru1 Ru 0.256238(8) 0.269880(13) 0.989450(6) 0.02033(5) Uani 1 1 d .
Cl1 Cl 0.34708(3) 0.19030(4) 1.07503(2) 0.02850(10) Uani 1 1 d .
Cl2 Cl 0.14975(3) 0.38814(4) 0.93533(2) 0.02991(10) Uani 1 1 d .
O1 O 0.33016(7) 0.44309(11) 1.00470(6) 0.0270(3) Uani 1 1 d .
N1 N 0.20344(8) 0.01551(13) 0.94968(6) 0.0221(3) Uani 1 1 d .
N2 N 0.14219(8) 0.09613(12) 1.00548(6) 0.0204(3) Uani 1 1 d .
C1 C 0.19615(9) 0.11807(15) 0.97770(7) 0.0192(3) Uani 1 1 d .
C2 C 0.11354(12) -0.02847(16) 0.99916(9) 0.0290(4) Uani 1 1 d .
H21 H 0.0546 -0.0318 0.9850 0.035 Uiso 1 1 calc R
H22 H 0.1341 -0.0724 1.0369 0.035 Uiso 1 1 calc R
C3 C 0.14731(11) -0.07891(16) 0.95373(9) 0.0279(4) Uani 1 1 d .
H31 H 0.1752 -0.1558 0.9671 0.033 Uiso 1 1 calc R
H32 H 0.1049 -0.0913 0.9154 0.033 Uiso 1 1 calc R
C4 C 0.24754(10) -0.00448(15) 0.91016(8) 0.0223(3) Uani 1 1 d .
C5 C 0.32549(10) -0.05575(15) 0.93378(8) 0.0241(4) Uani 1 1 d .
C6 C 0.36207(11) -0.07924(16) 0.99431(9) 0.0272(4) Uani 1 1 d .
H6 H 0.3342 -0.0629 1.0211 0.033 Uiso 1 1 calc R
C7 C 0.43811(11) -0.12588(18) 1.01461(10) 0.0332(4) Uani 1 1 d .
H7 H 0.4623 -0.1415 1.0554 0.040 Uiso 1 1 calc R
C8 C 0.48032(12) -0.15054(18) 0.97577(10) 0.0360(5) Uani 1 1 d .
H8 H 0.5326 -0.1828 0.9904 0.043 Uiso 1 1 calc R
C9 C 0.44637(12) -0.12822(18) 0.91687(10) 0.0358(5) Uani 1 1 d .
H9 H 0.4753 -0.1449 0.8908 0.043 Uiso 1 1 calc R
C10 C 0.36848(11) -0.08046(17) 0.89452(9) 0.0300(4) Uani 1 1 d .
C11 C 0.33198(13) -0.05498(19) 0.83402(10) 0.0360(5) Uani 1 1 d .
H11 H 0.3597 -0.0728 0.8073 0.043 Uiso 1 1 calc R
C12 C 0.25771(13) -0.0053(2) 0.81315(9) 0.0348(4) Uani 1 1 d .
H12 H 0.2351 0.0113 0.7723 0.042 Uiso 1 1 calc R
C13 C 0.21330(11) 0.02238(16) 0.85134(8) 0.0254(4) Uani 1 1 d .
C14 C 0.13309(11) 0.08290(17) 0.82585(8) 0.0279(4) Uani 1 1 d .
H14 H 0.1123 0.0987 0.8591 0.033 Uiso 1 1 calc R
C15 C 0.07282(13) 0.0017(2) 0.78180(10) 0.0380(5) Uani 1 1 d .
H151 H 0.0939 -0.0207 0.7499 0.046 Uiso 1 1 calc R
H152 H 0.0658 -0.0728 0.8020 0.046 Uiso 1 1 calc R
C16 C -0.00804(13) 0.0630(2) 0.75517(10) 0.0451(6) Uani 1 1 d .
H161 H -0.0441 0.0097 0.7253 0.054 Uiso 1 1 calc R
H162 H -0.0321 0.0770 0.7864 0.054 Uiso 1 1 calc R
C17 C -0.00009(14) 0.1820(2) 0.72667(10) 0.0460(6) Uani 1 1 d .
H171 H -0.0529 0.2214 0.7116 0.055 Uiso 1 1 calc R
H172 H 0.0191 0.1677 0.6930 0.055 Uiso 1 1 calc R
C18 C 0.05823(14) 0.2637(2) 0.77125(10) 0.0406(5) Uani 1 1 d .
H181 H 0.0366 0.2833 0.8032 0.049 Uiso 1 1 calc R
H182 H 0.0642 0.3395 0.7517 0.049 Uiso 1 1 calc R
C19 C 0.13991(13) 0.20456(19) 0.79758(10) 0.0355(5) Uani 1 1 d .
H191 H 0.1754 0.2581 0.8277 0.043 Uiso 1 1 calc R
H192 H 0.1641 0.1925 0.7663 0.043 Uiso 1 1 calc R
C20 C 0.10153(10) 0.18500(15) 1.02879(8) 0.0215(3) Uani 1 1 d .
C21 C 0.03160(10) 0.23802(16) 0.98810(8) 0.0227(3) Uani 1 1 d .
C22 C 0.00234(11) 0.20708(17) 0.92780(8) 0.0271(4) Uani 1 1 d .
H221 H 0.0299 0.1494 0.9127 0.033 Uiso 1 1 calc R
C23 C -0.06551(12) 0.25951(19) 0.89082(9) 0.0329(4) Uani 1 1 d .
H23 H -0.0851 0.2360 0.8506 0.039 Uiso 1 1 calc R
C24 C -0.10625(12) 0.3473(2) 0.91151(10) 0.0376(5) Uani 1 1 d .
H24 H -0.1525 0.3843 0.8853 0.045 Uiso 1 1 calc R
C25 C -0.07931(12) 0.37964(19) 0.96957(10) 0.0347(5) Uani 1 1 d .
H25 H -0.1067 0.4398 0.9833 0.042 Uiso 1 1 calc R
C26 C -0.01115(11) 0.32464(17) 1.00937(8) 0.0271(4) Uani 1 1 d .
C27 C 0.01570(12) 0.35286(18) 1.07021(9) 0.0328(4) Uani 1 1 d .
H27 H -0.0114 0.4122 1.0848 0.039 Uiso 1 1 calc R
C28 C 0.08007(12) 0.29558(18) 1.10797(9) 0.0317(4) Uani 1 1 d .
H28 H 0.0959 0.3145 1.1487 0.038 Uiso 1 1 calc R
C29 C 0.12442(11) 0.20833(16) 1.08838(8) 0.0242(4) Uani 1 1 d .
C30 C 0.18823(11) 0.13735(17) 1.13384(8) 0.0261(4) Uani 1 1 d .
H30 H 0.2186 0.0902 1.1129 0.031 Uiso 1 1 calc R
C31 C 0.14750(12) 0.04841(18) 1.16386(9) 0.0323(4) Uani 1 1 d .
H311 H 0.1154 0.0934 1.1836 0.039 Uiso 1 1 calc R
H312 H 0.1110 -0.0038 1.1336 0.039 Uiso 1 1 calc R
C32 C 0.20835(13) -0.0288(2) 1.20896(10) 0.0414(5) Uani 1 1 d .
H321 H 0.2357 -0.0815 1.1885 0.050 Uiso 1 1 calc R
H322 H 0.1805 -0.0804 1.2295 0.050 Uiso 1 1 calc R
C33 C 0.27004(14) 0.0478(2) 1.25402(10) 0.0430(5) Uani 1 1 d .
H331 H 0.2438 0.0921 1.2783 0.052 Uiso 1 1 calc R
H332 H 0.3112 -0.0049 1.2805 0.052 Uiso 1 1 calc R
C34 C 0.30968(12) 0.1365(2) 1.22439(9) 0.0375(5) Uani 1 1 d .
H341 H 0.3408 0.0922 1.2036 0.045 Uiso 1 1 calc R
H342 H 0.3470 0.1878 1.2547 0.045 Uiso 1 1 calc R
C35 C 0.24776(12) 0.21505(18) 1.18051(9) 0.0315(4) Uani 1 1 d .
H351 H 0.2748 0.2707 1.1611 0.038 Uiso 1 1 calc R
H352 H 0.2189 0.2634 1.2016 0.038 Uiso 1 1 calc R
C36 C 0.30961(11) 0.25335(16) 0.93616(8) 0.0242(4) Uani 1 1 d .
H36 H 0.3048 0.1814 0.9141 0.029 Uiso 1 1 calc R
C37 C 0.35893(10) 0.35013(16) 0.92788(8) 0.0251(4) Uani 1 1 d .
C38 C 0.36807(11) 0.45253(17) 0.96319(8) 0.0270(4) Uani 1 1 d .
C39 C 0.41283(12) 0.54967(18) 0.95619(10) 0.0346(4) Uani 1 1 d .
H39 H 0.4173 0.6195 0.9796 0.042 Uiso 1 1 calc R
C40 C 0.45096(13) 0.5428(2) 0.91425(10) 0.0378(5) Uani 1 1 d .
H40 H 0.4821 0.6087 0.9093 0.045 Uiso 1 1 calc R
C41 C 0.44442(12) 0.44173(19) 0.87945(9) 0.0346(4) Uani 1 1 d .
H41 H 0.4714 0.4380 0.8513 0.042 Uiso 1 1 calc R
C42 C 0.39804(11) 0.34576(19) 0.88601(9) 0.0302(4) Uani 1 1 d .
H42 H 0.3929 0.2768 0.8619 0.036 Uiso 1 1 calc R
C43 C 0.33003(12) 0.54569(17) 1.04290(9) 0.0318(4) Uani 1 1 d .
H43 H 0.3852 0.5793 1.0585 0.038 Uiso 1 1 calc R
C44 C 0.30672(14) 0.4973(2) 1.09338(10) 0.0384(5) Uani 1 1 d .
H441 H 0.2521 0.4665 1.0785 0.058 Uiso 1 1 calc R
H442 H 0.3098 0.5616 1.1218 0.058 Uiso 1 1 calc R
H443 H 0.3431 0.4324 1.1126 0.058 Uiso 1 1 calc R
C45 C 0.27398(13) 0.64225(19) 1.00862(11) 0.0401(5) Uani 1 1 d .
H451 H 0.2926 0.6718 0.9770 0.060 Uiso 1 1 calc R
H452 H 0.2728 0.7085 1.0351 0.060 Uiso 1 1 calc R
H453 H 0.2203 0.6089 0.9916 0.060 Uiso 1 1 calc R

loop_
_atom_site_aniso_label
_atom_site_aniso_U_11
_atom_site_aniso_U_22
_atom_site_aniso_U_33
_atom_site_aniso_U_23
_atom_site_aniso_U_13
_atom_site_aniso_U_12
Ru1 0.01955(8) 0.01948(8) 0.02312(8) -0.00078(5) 0.00857(5) -0.00140(5)
Cl1 0.0239(2) 0.0323(2) 0.0275(2) 0.00137(18) 0.00598(17) 0.00115(17)
Cl2 0.0253(2) 0.0257(2) 0.0372(3) 0.00501(18) 0.00819(18) 0.00221(17)
O1 0.0287(7) 0.0238(6) 0.0322(7) -0.0042(5) 0.0150(6) -0.0054(5)
N1 0.0224(7) 0.0198(7) 0.0265(8) -0.0021(6) 0.0111(6) -0.0010(6)
N2 0.0225(7) 0.0181(7) 0.0231(7) -0.0025(6) 0.0110(6) -0.0033(5)
C1 0.0181(8) 0.0203(8) 0.0179(8) 0.0012(6) 0.0042(6) 0.0018(6)
C2 0.0352(10) 0.0209(9) 0.0374(11) -0.0020(8) 0.0207(9) -0.0061(7)
C3 0.0306(10) 0.0205(9) 0.0362(10) -0.0032(7) 0.0160(8) -0.0045(7)
C4 0.0236(8) 0.0186(8) 0.0277(9) -0.0033(7) 0.0125(7) -0.0006(6)
C5 0.0250(9) 0.0166(8) 0.0326(10) -0.0028(7) 0.0119(7) -0.0009(6)
C6 0.0258(9) 0.0200(9) 0.0363(10) -0.0002(7) 0.0107(8) -0.0006(7)
C7 0.0296(10) 0.0258(10) 0.0410(11) 0.0025(8) 0.0072(9) -0.0011(8)
C8 0.0237(9) 0.0251(10) 0.0581(14) 0.0003(9) 0.0121(9) 0.0021(8)
C9 0.0286(10) 0.0290(10) 0.0559(14) -0.0005(9) 0.0220(10) 0.0021(8)
C10 0.0289(10) 0.0239(9) 0.0414(11) -0.0018(8) 0.0173(8) 0.0010(7)
C11 0.0384(11) 0.0390(12) 0.0401(12) -0.0017(9) 0.0257(9) 0.0070(9)
C12 0.0393(11) 0.0403(12) 0.0291(10) -0.0009(9) 0.0170(9) 0.0058(9)
C13 0.0268(9) 0.0238(9) 0.0280(9) -0.0010(7) 0.0121(7) 0.0015(7)
C14 0.0292(9) 0.0319(10) 0.0247(9) -0.0006(7) 0.0117(7) 0.0039(8)
C15 0.0357(11) 0.0390(12) 0.0352(11) -0.0030(9) 0.0062(9) 0.0011(9)
C16 0.0320(11) 0.0586(15) 0.0378(12) -0.0048(11) 0.0021(9) 0.0019(10)
C17 0.0404(12) 0.0651(16) 0.0313(11) 0.0062(11) 0.0101(9) 0.0214(11)
C18 0.0456(13) 0.0418(12) 0.0390(12) 0.0106(10) 0.0203(10) 0.0142(10)
C19 0.0353(11) 0.0349(11) 0.0396(12) 0.0055(9) 0.0167(9) 0.0049(8)
C20 0.0231(8) 0.0200(8) 0.0244(9) -0.0001(7) 0.0116(7) -0.0018(7)
C21 0.0210(8) 0.0241(9) 0.0250(9) 0.0017(7) 0.0105(7) -0.0024(7)
C22 0.0250(9) 0.0288(10) 0.0279(9) 0.0009(7) 0.0093(7) -0.0009(7)
C23 0.0287(10) 0.0394(11) 0.0275(10) 0.0025(8) 0.0051(8) -0.0012(8)
C24 0.0274(10) 0.0410(12) 0.0403(12) 0.0075(9) 0.0057(9) 0.0051(9)
C25 0.0296(10) 0.0326(11) 0.0448(12) 0.0037(9) 0.0162(9) 0.0072(8)
C26 0.0274(9) 0.0252(9) 0.0318(10) 0.0015(7) 0.0140(8) 0.0028(7)
C27 0.0387(11) 0.0293(10) 0.0360(11) -0.0019(8) 0.0198(9) 0.0062(8)
C28 0.0399(11) 0.0331(11) 0.0254(9) -0.0037(8) 0.0150(8) 0.0027(8)
C29 0.0266(9) 0.0239(9) 0.0242(9) -0.0002(7) 0.0113(7) -0.0019(7)
C30 0.0269(9) 0.0264(9) 0.0245(9) -0.0006(7) 0.0075(7) -0.0006(7)
C31 0.0321(10) 0.0320(11) 0.0307(10) 0.0055(8) 0.0073(8) -0.0044(8)
C32 0.0413(12) 0.0390(12) 0.0385(12) 0.0134(10) 0.0056(10) -0.0036(9)
C33 0.0422(12) 0.0500(14) 0.0311(11) 0.0103(10) 0.0045(9) -0.0010(10)
C34 0.0342(11) 0.0415(12) 0.0314(11) 0.0007(9) 0.0032(8) -0.0058(9)
C35 0.0340(10) 0.0326(11) 0.0272(10) -0.0019(8) 0.0090(8) -0.0061(8)
C36 0.0241(9) 0.0247(9) 0.0253(9) -0.0019(7) 0.0101(7) -0.0012(7)
C37 0.0229(8) 0.0258(9) 0.0271(9) 0.0020(7) 0.0088(7) 0.0001(7)
C38 0.0246(9) 0.0267(9) 0.0312(10) 0.0024(7) 0.0111(8) -0.0011(7)
C39 0.0350(11) 0.0287(10) 0.0430(12) -0.0010(9) 0.0168(9) -0.0083(8)
C40 0.0379(11) 0.0359(11) 0.0432(12) 0.0051(9) 0.0184(10) -0.0095(9)
C41 0.0332(10) 0.0416(12) 0.0341(11) 0.0050(9) 0.0179(9) -0.0032(9)
C42 0.0312(10) 0.0334(10) 0.0284(10) 0.0003(8) 0.0131(8) -0.0016(8)
C43 0.0337(10) 0.0244(10) 0.0394(11) -0.0088(8) 0.0149(9) -0.0043(8)
C44 0.0473(12) 0.0350(11) 0.0389(12) -0.0100(9) 0.0225(10) -0.0012(9)
C45 0.0442(12) 0.0248(10) 0.0572(14) -0.0023(10) 0.0250(10) -0.0014(9)

loop_
_atom_type_symbol
_atom_type_description
_atom_type_number_in_cell
_atom_type_scat_dispersion_real
_atom_type_scat_dispersion_imag
_atom_type_scat_source
C C 204 0.0033 0.0016
; International Tables for Crystallography (1992).
Vol. C, Tables 4.2.6.8 and 6.1.1.4
;
H H 256 0.0000 0.0000
; International Tables for Crystallography (1992).
Vol. C, Tables 4.2.6.8 and 6.1.1.4
;
Cl Cl 8 0.1484 0.1585
; International Tables for Crystallography (1992).
Vol. C, Tables 4.2.6.8 and 6.1.1.4
;
N N 8 0.0061 0.0033
; International Tables for Crystallography (1992).
Vol. C, Tables 4.2.6.8 and 6.1.1.4
;
O O 4 0.0106 0.0060
; International Tables for Crystallography (1992).
Vol. C, Tables 4.2.6.8 and 6.1.1.4
;
Ru Ru 4 -1.2594 0.8363
; International Tables for Crystallography (1992).
Vol. C, Tables 4.2.6.8 and 6.1.1.4
;

loop_
_geom_angle_atom_site_label_1
_geom_angle_atom_site_label_2
_geom_angle_atom_site_label_3
_geom_angle
C36 Ru1 C1 101.08(7)
C36 Ru1 O1 78.32(7)
C1 Ru1 O1 178.04(6)
C36 Ru1 Cl2 100.23(6)
C1 Ru1 Cl2 96.02(5)
O1 Ru1 Cl2 85.93(3)
C36 Ru1 Cl1 102.21(6)
C1 Ru1 Cl1 89.13(5)
O1 Ru1 Cl1 89.18(4)
Cl2 Ru1 Cl1 155.548(18)
C38 O1 C43 119.63(14)
C38 O1 Ru1 109.73(11)
C43 O1 Ru1 129.66(11)
C1 N1 C4 128.52(15)
C1 N1 C3 113.19(14)
C4 N1 C3 117.40(14)
C1 N2 C20 126.18(14)
C1 N2 C2 113.30(14)
C20 N2 C2 119.31(14)
N1 C1 N2 106.84(14)
N1 C1 Ru1 131.40(13)
N2 C1 Ru1 121.34(12)
N2 C2 C3 102.73(14)
N2 C2 H21 111.2
C3 C2 H21 111.2
N2 C2 H22 111.2
C3 C2 H22 111.2
H21 C2 H22 109.1
N1 C3 C2 102.56(14)
N1 C3 H31 111.3
C2 C3 H31 111.3
N1 C3 H32 111.3
C2 C3 H32 111.3
H31 C3 H32 109.2
C13 C4 C5 122.59(16)
C13 C4 N1 119.59(15)
C5 C4 N1 117.79(16)
C6 C5 C10 118.89(17)
C6 C5 C4 122.83(16)
C10 C5 C4 118.25(17)
C7 C6 C5 120.15(18)
C7 C6 H6 119.9
C5 C6 H6 119.9
C6 C7 C8 120.9(2)
C6 C7 H7 119.6
C8 C7 H7 119.6
C9 C8 C7 120.21(18)
C9 C8 H8 119.9
C7 C8 H8 119.9
C8 C9 C10 120.44(19)
C8 C9 H9 119.8
C10 C9 H9 119.8
C9 C10 C11 121.91(18)
C9 C10 C5 119.45(19)
C11 C10 C5 118.64(17)
C12 C11 C10 121.45(18)
C12 C11 H11 119.3
C10 C11 H11 119.3
C11 C12 C13 121.47(19)
C11 C12 H12 119.3
C13 C12 H12 119.3
C4 C13 C12 117.58(17)
C4 C13 C14 123.63(16)
C12 C13 C14 118.76(17)
C13 C14 C15 111.58(16)
C13 C14 C19 111.87(16)
C15 C14 C19 110.76(17)
C13 C14 H14 107.5
C15 C14 H14 107.5
C19 C14 H14 107.5
C16 C15 C14 111.85(18)
C16 C15 H151 109.2
C14 C15 H151 109.2
C16 C15 H152 109.2
C14 C15 H152 109.2
H151 C15 H152 107.9
C17 C16 C15 111.50(19)
C17 C16 H161 109.3
C15 C16 H161 109.3
C17 C16 H162 109.3
C15 C16 H162 109.3
H161 C16 H162 108.0
C16 C17 C18 110.29(18)
C16 C17 H171 109.6
C18 C17 H171 109.6
C16 C17 H172 109.6
C18 C17 H172 109.6
H171 C17 H172 108.1
C17 C18 C19 111.53(19)
C17 C18 H181 109.3
C19 C18 H181 109.3
C17 C18 H182 109.3
C19 C18 H182 109.3
H181 C18 H182 108.0
C18 C19 C14 111.21(18)
C18 C19 H191 109.4
C14 C19 H191 109.4
C18 C19 H192 109.4
C14 C19 H192 109.4
H191 C19 H192 108.0
C29 C20 C21 121.72(16)
C29 C20 N2 121.20(16)
C21 C20 N2 116.76(15)
C22 C21 C26 118.32(17)
C22 C21 C20 123.01(16)
C26 C21 C20 118.67(16)
C23 C22 C21 120.70(18)
C23 C22 H221 119.7
C21 C22 H221 119.7
C22 C23 C24 120.89(19)
C22 C23 H23 119.6
C24 C23 H23 119.6
C25 C24 C23 119.85(19)
C25 C24 H24 120.1
C23 C24 H24 120.1
C24 C25 C26 120.82(19)
C24 C25 H25 119.6
C26 C25 H25 119.6
C25 C26 C27 121.75(17)
C25 C26 C21 119.37(18)
C27 C26 C21 118.88(17)
C28 C27 C26 120.55(18)
C28 C27 H27 119.7
C26 C27 H27 119.7
C27 C28 C29 122.23(18)
C27 C28 H28 118.9
C29 C28 H28 118.9
C20 C29 C28 117.71(17)
C20 C29 C30 123.15(16)
C28 C29 C30 118.84(16)
C29 C30 C35 113.93(16)
C29 C30 C31 108.68(15)
C35 C30 C31 109.78(15)
C29 C30 H30 108.1
C35 C30 H30 108.1
C31 C30 H30 108.1
C32 C31 C30 111.48(16)
C32 C31 H311 109.3
C30 C31 H311 109.3
C32 C31 H312 109.3
C30 C31 H312 109.3
H311 C31 H312 108.0
C31 C32 C33 111.43(18)
C31 C32 H321 109.3
C33 C32 H321 109.3
C31 C32 H322 109.3
C33 C32 H322 109.3
H321 C32 H322 108.0
C34 C33 C32 111.52(18)
C34 C33 H331 109.3
C32 C33 H331 109.3
C34 C33 H332 109.3
C32 C33 H332 109.3
H331 C33 H332 108.0
C33 C34 C35 111.03(18)
C33 C34 H341 109.4
C35 C34 H341 109.4
C33 C34 H342 109.4
C35 C34 H342 109.4
H341 C34 H342 108.0
C34 C35 C30 110.40(16)
C34 C35 H351 109.6
C30 C35 H351 109.6
C34 C35 H352 109.6
C30 C35 H352 109.6
H351 C35 H352 108.1
C37 C36 Ru1 119.72(13)
C37 C36 H36 120.1
Ru1 C36 H36 120.1
C42 C37 C38 118.57(17)
C42 C37 C36 122.64(17)
C38 C37 C36 118.78(17)
O1 C38 C39 125.64(18)
O1 C38 C37 112.91(16)
C39 C38 C37 121.44(18)
C38 C39 C40 118.7(2)
C38 C39 H39 120.6
C40 C39 H39 120.6
C41 C40 C39 121.22(19)
C41 C40 H40 119.4
C39 C40 H40 119.4
C40 C41 C42 119.58(19)
C40 C41 H41 120.2
C42 C41 H41 120.2
C41 C42 C37 120.45(19)
C41 C42 H42 119.8
C37 C42 H42 119.8
O1 C43 C44 106.37(15)
O1 C43 C45 110.47(17)
C44 C43 C45 112.89(18)
O1 C43 H43 109.0
C44 C43 H43 109.0
C45 C43 H43 109.0
C43 C44 H441 109.5
C43 C44 H442 109.5
H441 C44 H442 109.5
C43 C44 H443 109.5
H441 C44 H443 109.5
H442 C44 H443 109.5
C43 C45 H451 109.5
C43 C45 H452 109.5
H451 C45 H452 109.5
C43 C45 H453 109.5
H451 C45 H453 109.5
H452 C45 H453 109.5

loop_
_geom_bond_atom_site_label_1
_geom_bond_atom_site_label_2
_geom_bond_distance
Ru1 C36 1.8351(19)
Ru1 C1 1.9723(17)
Ru1 O1 2.2972(12)
Ru1 Cl2 2.3232(5)
Ru1 Cl1 2.3345(5)
O1 C38 1.378(2)
O1 C43 1.468(2)
N1 C1 1.356(2)
N1 C4 1.432(2)
N1 C3 1.475(2)
N2 C1 1.357(2)
N2 C20 1.443(2)
N2 C2 1.471(2)
C2 C3 1.516(3)
C2 H21 0.9900
C2 H22 0.9900
C3 H31 0.9900
C3 H32 0.9900
C4 C13 1.377(3)
C4 C5 1.432(2)
C5 C6 1.410(3)
C5 C10 1.421(3)
C6 C7 1.378(3)
C6 H6 0.9500
C7 C8 1.402(3)
C7 H7 0.9500
C8 C9 1.368(3)
C8 H8 0.9500
C9 C10 1.414(3)
C9 H9 0.9500
C10 C11 1.414(3)
C11 C12 1.366(3)
C11 H11 0.9500
C12 C13 1.426(3)
C12 H12 0.9500
C13 C14 1.513(3)
C14 C15 1.532(3)
C14 C19 1.541(3)
C14 H14 1.0000
C15 C16 1.529(3)
C15 H151 0.9900
C15 H152 0.9900
C16 C17 1.522(4)
C16 H161 0.9900
C16 H162 0.9900
C17 C18 1.524(4)
C17 H171 0.9900
C17 H172 0.9900
C18 C19 1.529(3)
C18 H181 0.9900
C18 H182 0.9900
C19 H191 0.9900
C19 H192 0.9900
C20 C29 1.380(2)
C20 C21 1.433(2)
C21 C22 1.413(3)
C21 C26 1.423(3)
C22 C23 1.372(3)
C22 H221 0.9500
C23 C24 1.402(3)
C23 H23 0.9500
C24 C25 1.368(3)
C24 H24 0.9500
C25 C26 1.414(3)
C25 H25 0.9500
C26 C27 1.417(3)
C27 C28 1.364(3)
C27 H27 0.9500
C28 C29 1.426(3)
C28 H28 0.9500
C29 C30 1.515(3)
C30 C35 1.533(3)
C30 C31 1.539(3)
C30 H30 1.0000
C31 C32 1.523(3)
C31 H311 0.9900
C31 H312 0.9900
C32 C33 1.526(3)
C32 H321 0.9900
C32 H322 0.9900
C33 C34 1.520(3)
C33 H331 0.9900
C33 H332 0.9900
C34 C35 1.527(3)
C34 H341 0.9900
C34 H342 0.9900
C35 H351 0.9900
C35 H352 0.9900
C36 C37 1.445(3)
C36 H36 0.9500
C37 C42 1.398(3)
C37 C38 1.401(3)
C38 C39 1.386(3)
C39 C40 1.388(3)
C39 H39 0.9500
C40 C41 1.387(3)
C40 H40 0.9500
C41 C42 1.391(3)
C41 H41 0.9500
C42 H42 0.9500
C43 C44 1.505(3)
C43 C45 1.514(3)
C43 H43 1.0000
C44 H441 0.9800
C44 H442 0.9800
C44 H443 0.9800
C45 H451 0.9800
C45 H452 0.9800
C45 H453 0.9800

loop_
_geom_torsion_atom_site_label_1
_geom_torsion_atom_site_label_2
_geom_torsion_atom_site_label_3
_geom_torsion_atom_site_label_4
_geom_torsion
C36 Ru1 O1 C38 6.71(12)
Cl2 Ru1 O1 C38 -94.62(11)
Cl1 Ru1 O1 C38 109.36(11)
C36 Ru1 O1 C43 175.07(16)
Cl2 Ru1 O1 C43 73.74(14)
Cl1 Ru1 O1 C43 -82.28(14)
C4 N1 C1 N2 173.97(16)
C3 N1 C1 N2 5.16(19)
C4 N1 C1 Ru1 -13.6(3)
C3 N1 C1 Ru1 177.59(13)
C20 N2 C1 N1 -164.15(15)
C2 N2 C1 N1 3.0(2)
C20 N2 C1 Ru1 22.5(2)
C2 N2 C1 Ru1 -170.32(12)
C36 Ru1 C1 N1 14.09(17)
Cl2 Ru1 C1 N1 115.78(16)
Cl1 Ru1 C1 N1 -88.18(16)
C36 Ru1 C1 N2 -174.40(13)
Cl2 Ru1 C1 N2 -72.72(13)
Cl1 Ru1 C1 N2 83.33(13)
C1 N2 C2 C3 -9.4(2)
C20 N2 C2 C3 158.79(15)
C1 N1 C3 C2 -10.6(2)
C4 N1 C3 C2 179.21(15)
N2 C2 C3 N1 11.09(19)
C1 N1 C4 C13 -84.7(2)
C3 N1 C4 C13 83.7(2)
C1 N1 C4 C5 97.2(2)
C3 N1 C4 C5 -94.37(19)
C13 C4 C5 C6 177.53(17)
N1 C4 C5 C6 -4.5(3)
C13 C4 C5 C10 -0.5(3)
N1 C4 C5 C10 177.50(16)
C10 C5 C6 C7 -0.3(3)
C4 C5 C6 C7 -178.32(17)
C5 C6 C7 C8 0.1(3)
C6 C7 C8 C9 0.1(3)
C7 C8 C9 C10 -0.2(3)
C8 C9 C10 C11 179.2(2)
C8 C9 C10 C5 0.0(3)
C6 C5 C10 C9 0.3(3)
C4 C5 C10 C9 178.39(17)
C6 C5 C10 C11 -179.02(18)
C4 C5 C10 C11 -0.9(3)
C9 C10 C11 C12 -177.9(2)
C5 C10 C11 C12 1.4(3)
C10 C11 C12 C13 -0.5(3)
C5 C4 C13 C12 1.4(3)
N1 C4 C13 C12 -176.57(17)
C5 C4 C13 C14 -176.44(17)
N1 C4 C13 C14 5.6(3)
C11 C12 C13 C4 -0.9(3)
C11 C12 C13 C14 177.04(19)
C4 C13 C14 C15 -117.0(2)
C12 C13 C14 C15 65.2(2)
C4 C13 C14 C19 118.3(2)
C12 C13 C14 C19 -59.5(2)
C13 C14 C15 C16 -179.13(18)
C19 C14 C15 C16 -53.8(2)
C14 C15 C16 C17 55.6(3)
C15 C16 C17 C18 -56.4(2)
C16 C17 C18 C19 57.0(2)
C17 C18 C19 C14 -56.2(2)
C13 C14 C19 C18 179.17(17)
C15 C14 C19 C18 54.0(2)
C1 N2 C20 C29 -103.0(2)
C2 N2 C20 C29 90.5(2)
C1 N2 C20 C21 83.4(2)
C2 N2 C20 C21 -83.1(2)
C29 C20 C21 C22 -173.68(17)
N2 C20 C21 C22 -0.1(2)
C29 C20 C21 C26 5.4(3)
N2 C20 C21 C26 178.96(15)
C26 C21 C22 C23 0.1(3)
C20 C21 C22 C23 179.19(18)
C21 C22 C23 C24 1.7(3)
C22 C23 C24 C25 -1.5(3)
C23 C24 C25 C26 -0.7(3)
C24 C25 C26 C27 -177.1(2)
C24 C25 C26 C21 2.5(3)
C22 C21 C26 C25 -2.2(3)
C20 C21 C26 C25 178.69(17)
C22 C21 C26 C27 177.44(17)
C20 C21 C26 C27 -1.7(3)
C25 C26 C27 C28 177.8(2)
C21 C26 C27 C28 -1.8(3)
C26 C27 C28 C29 1.8(3)
C21 C20 C29 C28 -5.4(3)
N2 C20 C29 C28 -178.65(16)
C21 C20 C29 C30 168.22(16)
N2 C20 C29 C30 -5.0(3)
C27 C28 C29 C20 1.8(3)
C27 C28 C29 C30 -172.13(18)
C20 C29 C30 C35 135.17(18)
C28 C29 C30 C35 -51.3(2)
C20 C29 C30 C31 -102.1(2)
C28 C29 C30 C31 71.5(2)
C29 C30 C31 C32 178.27(17)
C35 C30 C31 C32 -56.5(2)
C30 C31 C32 C33 54.7(3)
C31 C32 C33 C34 -54.2(3)
C32 C33 C34 C35 55.8(3)
C33 C34 C35 C30 -58.0(2)
C29 C30 C35 C34 179.95(16)
C31 C30 C35 C34 57.8(2)
C1 Ru1 C36 C37 176.72(14)
O1 Ru1 C36 C37 -5.19(14)
Cl2 Ru1 C36 C37 78.45(14)
Cl1 Ru1 C36 C37 -91.76(14)
Ru1 C36 C37 C42 -176.78(14)
Ru1 C36 C37 C38 3.3(2)
C43 O1 C38 C39 5.1(3)
Ru1 O1 C38 C39 174.85(16)
C43 O1 C38 C37 -176.38(16)
Ru1 O1 C38 C37 -6.67(18)
C42 C37 C38 O1 -176.70(16)
C36 C37 C38 O1 3.3(2)
C42 C37 C38 C39 1.8(3)
C36 C37 C38 C39 -178.19(18)
O1 C38 C39 C40 176.53(19)
C37 C38 C39 C40 -1.8(3)
C38 C39 C40 C41 0.5(3)
C39 C40 C41 C42 0.8(3)
C40 C41 C42 C37 -0.8(3)
C38 C37 C42 C41 -0.5(3)
C36 C37 C42 C41 179.53(18)
C38 O1 C43 C44 -163.70(16)
Ru1 O1 C43 C44 28.9(2)
C38 O1 C43 C45 73.5(2)
Ru1 O1 C43 C45 -93.92(18)
